data_2212635
loop_
_publ_author_name
'Booth, Kathrine V.'
'Watkin, David J.'
'Jenkinson, Sarah F.'
'Fleet, George W. J.'

_publ_section_title 2,4-Dimethyl-3,4-<i>O</i>-isopropylidene-<small>L</small>-arabinono-1,5-lactone
_journal_coeditor_code LH2305
_journal_issue 3
_journal_name_full 'Acta Crystallographica Section E'
_journal_page_first o1128
_journal_page_last o1130
_journal_paper_doi 10.1107/S160053680700476X
_journal_volume 63
_journal_year 2007
_chemical_formula_iupac 'C10 H16 O5'
_chemical_formula_moiety 'C10 H16 O5'
_chemical_formula_sum 'C10 H16 O5'
_chemical_formula_weight 216.23
_chemical_name_systematic
;
2,4-Dimethyl-3,4-<i>O</i>-isopropylidene-L-arabinono lactone
;
_space_group_IT_number 19
_symmetry_cell_setting orthorhombic
_symmetry_space_group_name_Hall 'P 2ac 2ab'
_symmetry_space_group_name_H-M 'P 21 21 21'
_atom_sites_solution_hydrogens geom
_atom_sites_solution_primary direct
_cell_angle_alpha 90
_cell_angle_beta 90
_cell_angle_gamma 90
_cell_formula_units_Z 4
_cell_length_a 6.3457(2)
_cell_length_b 12.0530(4)
_cell_length_c 14.1034(5)
_cell_measurement_reflns_used 1339
_cell_measurement_temperature 150
_cell_measurement_theta_max 27
_cell_measurement_theta_min 5
_cell_volume 1078.69(6)
_computing_cell_refinement 'DENZO/SCALEPACK (Otwinowski & Minor, 1997)'
_computing_data_collection 'COLLECT (Nonius, 2001)'
_computing_data_reduction DENZO/SCALEPACK
_computing_molecular_graphics 'CAMERON (Watkin <i>et al.</i>,  1996)'
_computing_publication_material CRYSTALS
_computing_structure_refinement 'CRYSTALS (Betteridge <i>et al.</i>,  2003)'
_computing_structure_solution 'SIR92 (Altomare <i>et al.</i>,  1994)'
_diffrn_ambient_temperature 150
_diffrn_measured_fraction_theta_full 0.984
_diffrn_measured_fraction_theta_max 0.979
_diffrn_measurement_device_type 'Nonius KappaCCD'
_diffrn_measurement_method \w
_diffrn_radiation_monochromator graphite
_diffrn_radiation_type 'Mo K\a'
_diffrn_radiation_wavelength 0.71073
_diffrn_reflns_av_R_equivalents 0.051
_diffrn_reflns_limit_h_max 8
_diffrn_reflns_limit_h_min -8
_diffrn_reflns_limit_k_max 15
_diffrn_reflns_limit_k_min -15
_diffrn_reflns_limit_l_max 18
_diffrn_reflns_limit_l_min -18
_diffrn_reflns_number 6458
_diffrn_reflns_theta_full 25.833
_diffrn_reflns_theta_max 27.482
_diffrn_reflns_theta_min 5.277
_diffrn_standards_number 0
_exptl_absorpt_coefficient_mu 0.107
_exptl_absorpt_correction_T_max 0.98
_exptl_absorpt_correction_T_min 0.82
_exptl_absorpt_correction_type multi-scan
_exptl_absorpt_process_details '(DENZO/SCALEPACK; Otwinowski & Minor, 1997)'
_exptl_crystal_colour colourless
_exptl_crystal_density_diffrn 1.331
_exptl_crystal_description plate
_exptl_crystal_F_000 464
_exptl_crystal_size_max 0.40
_exptl_crystal_size_mid 0.40
_exptl_crystal_size_min 0.20
_refine_diff_density_max 0.26
_refine_diff_density_min -0.18
_refine_ls_extinction_method None
_refine_ls_goodness_of_fit_ref 0.8603
_refine_ls_hydrogen_treatment constr
_refine_ls_matrix_type full
_refine_ls_number_parameters 136
_refine_ls_number_reflns 1421
_refine_ls_number_restraints 0
_refine_ls_R_factor_all 0.0421
_refine_ls_R_factor_gt 0.0384
_refine_ls_shift/su_max 0.000299
_refine_ls_structure_factor_coef Fsqd
_refine_ls_weighting_details 'w=1/[\s^2^(F^2^) + (0.07P)^2^ + 0.5P], where P=[max(Fo^2^,0) + 2Fc^2^]/3'
_refine_ls_weighting_scheme calc
_refine_ls_wR_factor_all 0.1016
_refine_ls_wR_factor_gt 0.0993
_refine_ls_wR_factor_ref 0.1016
_reflns_number_gt 1301
_reflns_number_total 1421
_reflns_threshold_expression I>2\s(I)
_cod_data_source_file lh2305.cif
_cod_data_source_block 4
_cod_database_code 2212635
_cod_database_fobs_code 2212635

loop_
_symmetry_equiv_pos_as_xyz
x,y,z
x+1/2,-y+1/2,-z
-x,y+1/2,-z+1/2
-x+1/2,-y,z+1/2

loop_
_atom_site_type_symbol
_atom_site_label
_atom_site_fract_x
_atom_site_fract_y
_atom_site_fract_z
_atom_site_U_iso_or_equiv
_atom_site_adp_type
_atom_site_occupancy
C C1 0.2418(3) 0.83400(16) 0.29155(13) 0.0226 Uani 1.0000
C C2 0.1810(3) 0.73928(16) 0.22279(13) 0.0215 Uani 1.0000
C C3 0.3015(3) 0.74232(16) 0.12915(13) 0.0209 Uani 1.0000
C C4 0.5380(3) 0.74540(17) 0.15287(14) 0.0234 Uani 1.0000
O O5 0.5983(2) 0.81516(14) 0.22116(11) 0.0313 Uani 1.0000
C C6 0.4429(4) 0.89114(18) 0.26103(16) 0.0299 Uani 1.0000
O O7 0.6698(2) 0.68862(15) 0.11399(10) 0.0312 Uani 1.0000
O O8 0.2491(3) 0.84518(11) 0.08425(10) 0.0283 Uani 1.0000
C C9 0.2504(4) 0.64316(17) 0.06758(14) 0.0253 Uani 1.0000
O O10 0.2439(2) 0.64042(11) 0.27115(9) 0.0235 Uani 1.0000
C C11 0.2262(4) 0.66333(16) 0.37041(14) 0.0279 Uani 1.0000
O O12 0.2837(3) 0.77729(11) 0.37897(9) 0.0289 Uani 1.0000
C C13 0.0003(5) 0.6445(2) 0.40394(18) 0.0429 Uani 1.0000
C C14 0.3840(5) 0.5936(2) 0.42241(15) 0.0407 Uani 1.0000
C C15 0.0713(4) 0.92003(18) 0.30548(17) 0.0333 Uani 1.0000
H H21 0.0287 0.7394 0.2085 0.0263 Uiso 1.0000
H H61 0.5088 0.9295 0.3166 0.0383 Uiso 1.0000
H H62 0.4079 0.9467 0.2084 0.0377 Uiso 1.0000
H H91 0.3402 0.6474 0.0096 0.0402 Uiso 1.0000
H H92 0.1033 0.6442 0.0475 0.0414 Uiso 1.0000
H H93 0.2831 0.5762 0.1055 0.0416 Uiso 1.0000
H H131 -0.0088 0.6629 0.4733 0.0662 Uiso 1.0000
H H132 -0.0928 0.6940 0.3641 0.0656 Uiso 1.0000
H H133 -0.0343 0.5655 0.3920 0.0667 Uiso 1.0000
H H141 0.3784 0.6088 0.4914 0.0584 Uiso 1.0000
H H142 0.5234 0.6119 0.3969 0.0597 Uiso 1.0000
H H143 0.3535 0.5157 0.4100 0.0591 Uiso 1.0000
H H151 0.1210 0.9798 0.3445 0.0480 Uiso 1.0000
H H152 0.0386 0.9522 0.2446 0.0501 Uiso 1.0000
H H153 -0.0564 0.8859 0.3313 0.0484 Uiso 1.0000
H H1 0.2235 0.8363 0.0234 0.0405 Uiso 1.0000

loop_
_atom_site_aniso_label
_atom_site_aniso_U_11
_atom_site_aniso_U_22
_atom_site_aniso_U_33
_atom_site_aniso_U_12
_atom_site_aniso_U_13
_atom_site_aniso_U_23
C1 0.0272(10) 0.0237(9) 0.0169(8) -0.0009(9) -0.0020(8) -0.0002(7)
C2 0.0211(9) 0.0243(9) 0.0189(9) -0.0011(8) 0.0007(7) -0.0011(7)
C3 0.0226(9) 0.0223(9) 0.0176(8) -0.0006(8) -0.0016(7) 0.0009(7)
C4 0.0242(9) 0.0309(10) 0.0152(8) -0.0017(9) 0.0010(8) 0.0048(8)
O5 0.0234(7) 0.0404(8) 0.0301(8) -0.0062(7) -0.0002(7) -0.0081(7)
C6 0.0332(12) 0.0278(10) 0.0287(11) -0.0059(9) 0.0009(10) -0.0062(9)
O7 0.0249(7) 0.0461(9) 0.0226(7) 0.0056(7) 0.0034(6) 0.0007(7)
O8 0.0378(9) 0.0276(7) 0.0195(7) 0.0021(7) -0.0042(6) 0.0031(5)
C9 0.0280(10) 0.0290(9) 0.0190(8) -0.0017(10) -0.0025(8) -0.0035(7)
O10 0.0317(8) 0.0217(6) 0.0171(6) -0.0023(7) 0.0037(6) -0.0005(5)
C11 0.0430(12) 0.0232(9) 0.0176(9) -0.0003(10) 0.0063(9) -0.0023(7)
O12 0.0458(9) 0.0237(7) 0.0172(7) -0.0011(7) -0.0037(7) -0.0004(5)
C13 0.0550(16) 0.0391(13) 0.0345(13) -0.0082(12) 0.0226(12) -0.0031(11)
C14 0.0671(18) 0.0324(11) 0.0226(10) 0.0087(12) -0.0016(11) 0.0031(9)
C15 0.0399(13) 0.0294(10) 0.0307(11) 0.0070(10) 0.0012(10) -0.0042(9)

loop_
_atom_type_symbol
_atom_type_scat_dispersion_real
_atom_type_scat_dispersion_imag
_atom_type_scat_source
C 0.0033 0.0016 'International Tables Vol C 4.2.6.8 and 6.1.1.4'
H 0.0000 0.0000 'International Tables Vol C 4.2.6.8 and 6.1.1.4'
O 0.0106 0.0060 'International Tables Vol C 4.2.6.8 and 6.1.1.4'

loop_
_geom_angle_atom_site_label_1
_geom_angle_atom_site_label_2
_geom_angle_atom_site_label_3
_geom_angle
_geom_angle_publ_flag
C2 C1 C6 111.59(16) no
C2 C1 O12 103.50(14) no
C6 C1 O12 107.74(17) no
C2 C1 C15 114.17(18) no
C6 C1 C15 109.17(17) no
O12 C1 C15 110.37(16) no
C1 C2 C3 113.57(16) no
C1 C2 O10 104.26(14) no
C3 C2 O10 107.03(15) no
C1 C2 H21 111.8 no
C3 C2 H21 108.3 no
O10 C2 H21 111.9 no
C2 C3 C4 107.53(16) no
C2 C3 O8 106.69(15) no
C4 C3 O8 107.58(16) no
C2 C3 C9 111.74(16) no
C4 C3 C9 110.67(17) no
O8 C3 C9 112.38(15) no
C3 C4 O5 116.88(18) no
C3 C4 O7 124.15(19) no
O5 C4 O7 118.97(19) no
C4 O5 C6 118.67(16) no
C1 C6 O5 113.22(16) no
C1 C6 H61 109.9 no
O5 C6 H61 108.0 no
C1 C6 H62 108.7 no
O5 C6 H62 106.1 no
H61 C6 H62 110.9 no
C3 O8 H1 111.6 no
C3 C9 H91 107.9 no
C3 C9 H92 111.2 no
H91 C9 H92 107.9 no
C3 C9 H93 106.8 no
H91 C9 H93 111.4 no
H92 C9 H93 111.6 no
C2 O10 C11 106.50(14) no
O10 C11 O12 104.39(15) no
O10 C11 C13 110.36(19) no
O12 C11 C13 110.94(19) no
O10 C11 C14 108.53(17) no
O12 C11 C14 109.1(2) no
C13 C11 C14 113.12(19) no
C1 O12 C11 109.79(15) no
C11 C13 H131 108.8 no
C11 C13 H132 106.8 no
H131 C13 H132 112.2 no
C11 C13 H133 107.3 no
H131 C13 H133 111.4 no
H132 C13 H133 110.1 no
C11 C14 H141 110.7 no
C11 C14 H142 107.3 no
H141 C14 H142 110.6 no
C11 C14 H143 108.6 no
H141 C14 H143 110.3 no
H142 C14 H143 109.3 no
C1 C15 H151 110.7 no
C1 C15 H152 108.3 no
H151 C15 H152 106.3 no
C1 C15 H153 110.7 no
H151 C15 H153 111.9 no
H152 C15 H153 108.8 no

loop_
_geom_bond_atom_site_label_1
_geom_bond_atom_site_label_2
_geom_bond_distance
_geom_bond_publ_flag
C1 C2 1.547(3) no
C1 C6 1.513(3) no
C1 O12 1.435(2) no
C1 C15 1.511(3) no
C2 C3 1.526(3) no
C2 O10 1.430(2) no
C2 H21 0.987 no
C3 C4 1.538(3) no
C3 O8 1.431(2) no
C3 C9 1.512(3) no
C4 O5 1.335(3) no
C4 O7 1.212(3) no
O5 C6 1.459(3) no
C6 H61 1.002 no
C6 H62 1.025 no
O8 H1 0.880 no
C9 H91 0.998 no
C9 H92 0.975 no
C9 H93 0.990 no
O10 C11 1.431(2) no
C11 O12 1.426(2) no
C11 C13 1.526(3) no
C11 C14 1.499(3) no
C13 H131 1.005 no
C13 H132 1.010 no
C13 H133 0.992 no
C14 H141 0.991 no
C14 H142 0.980 no
C14 H143 0.974 no
C15 H151 0.960 no
C15 H152 0.965 no
C15 H153 0.979 no

loop_
_geom_hbond_atom_site_label_D
_geom_hbond_atom_site_label_H
_geom_hbond_atom_site_label_A
_geom_hbond_site_symmetry_A
_geom_hbond_distance_DH
_geom_hbond_distance_HA
_geom_hbond_distance_DA
_geom_hbond_angle_DHA
_geom_hbond_publ_flag
O8 H1 O7 2_465 0.88 1.99 2.870(2) 178 yes

loop_
_cod_related_entry_id
_cod_related_entry_database
_cod_related_entry_code
1 ChemSpider 21185465
